data_4511827
loop_
_publ_author_name
'da Silva, Cec\'ilia C. P.'
'Pepino, Rebeka de O.'
'de Melo, Cristiane C.'
'Tenorio, Juan C.'
'Ellena, Javier'

_publ_section_title
;
 Controlled Synthesis of New 5-Fluorocytosine Cocrystals Based on the
 pKaRule
;
_journal_issue 9
_journal_name_full 'Crystal Growth &amp; Design'
_journal_page_first 4383
_journal_paper_doi 10.1021/cg500502j
_journal_volume 14
_journal_year 2014
_chemical_formula_moiety 'C4 H4 F N3 O, C4 H6 O5'
_chemical_formula_sum 'C8 H10 F N3 O6'
_chemical_formula_weight 263.19
_chemical_name_systematic
;
 ?
;
_space_group_IT_number 15
_symmetry_cell_setting monoclinic
_symmetry_space_group_name_Hall '-C 2yc'
_symmetry_space_group_name_H-M 'C 1 2/c 1'
_atom_sites_solution_hydrogens constr
_cell_angle_alpha 90
_cell_angle_beta 107.178(3)
_cell_angle_gamma 90
_cell_formula_units_Z 8
_cell_length_a 20.8980(4)
_cell_length_b 14.8590(9)
_cell_length_c 7.2440(11)
_cell_measurement_reflns_used 5028
_cell_measurement_temperature 293(2)
_cell_measurement_theta_max 27.485
_cell_measurement_theta_min 2.91
_cell_volume 2149.1(4)
_computing_cell_refinement 'HKL Scalepack (Otwinowski & Minor 1997)'
_computing_data_collection KappaCCD
_computing_data_reduction 'Denzo and Scalepak (Otwinowski & Minor, 1997)'
_computing_structure_refinement 'SHELXL-2013 (Sheldrick, 2013)'
_diffrn_ambient_temperature 293(2)
_diffrn_measured_fraction_theta_full 0.997
_diffrn_measured_fraction_theta_max 0.994
_diffrn_measurement_method CCD
_diffrn_radiation_type MoK\a
_diffrn_radiation_wavelength 0.71073
_diffrn_reflns_av_R_equivalents 0.0547
_diffrn_reflns_Laue_measured_fraction_full 0.997
_diffrn_reflns_Laue_measured_fraction_max 0.994
_diffrn_reflns_limit_h_max 27
_diffrn_reflns_limit_h_min -27
_diffrn_reflns_limit_k_max 19
_diffrn_reflns_limit_k_min -19
_diffrn_reflns_limit_l_max 9
_diffrn_reflns_limit_l_min -9
_diffrn_reflns_number 4716
_diffrn_reflns_point_group_measured_fraction_full 0.997
_diffrn_reflns_point_group_measured_fraction_max 0.994
_diffrn_reflns_theta_full 25.242
_diffrn_reflns_theta_max 27.489
_diffrn_reflns_theta_min 3.132
_exptl_absorpt_coefficient_mu 0.15
_exptl_absorpt_correction_type none
_exptl_crystal_density_diffrn 1.627
_exptl_crystal_density_method 'not measured'
_exptl_crystal_F_000 1088
_exptl_crystal_size_max 0.27
_exptl_crystal_size_mid 0.08
_exptl_crystal_size_min 0.05
_refine_diff_density_max 0.466
_refine_diff_density_min -0.221
_refine_diff_density_rms 0.057
_refine_ls_extinction_method none
_refine_ls_goodness_of_fit_ref 1.012
_refine_ls_hydrogen_treatment constr
_refine_ls_matrix_type full
_refine_ls_number_parameters 167
_refine_ls_number_reflns 2451
_refine_ls_number_restraints 0
_refine_ls_restrained_S_all 1.012
_refine_ls_R_factor_all 0.162
_refine_ls_R_factor_gt 0.0719
_refine_ls_shift/su_max 0
_refine_ls_shift/su_mean 0
_refine_ls_structure_factor_coef Fsqd
_refine_ls_weighting_details 'w=1/[\s^2^(Fo^2^)+(0.0927P)^2^+3.1761P] where P=(Fo^2^+2Fc^2^)/3'
_refine_ls_weighting_scheme calc
_refine_ls_wR_factor_ref 0.2266
_reflns_number_gt 1152
_reflns_number_total 2451
_reflns_threshold_expression 'I > 2\s(I)'
_cod_data_source_file cg500502j_si_001.cif
_cod_data_source_block MALIC
_cod_depositor_comments 'Adding full bibliography for 4511824--4511829.cif.'
_cod_original_sg_symbol_H-M 'C 2/c'
_cod_database_code 4511827

loop_
_symmetry_equiv_pos_as_xyz
+X,+Y,+Z
-X,-Y,-Z
'-X+ 1/2,-Y+ 1/2,-Z'
'+X+ 1/2,+Y+ 1/2,+Z'
'-X,+Y,-Z+ 1/2'
'+X,-Y,+Z+ 1/2'
'+X+ 1/2,-Y+ 1/2,+Z+ 1/2'
'-X+ 1/2,+Y+ 1/2,-Z+ 1/2'

loop_
_atom_site_label
_atom_site_fract_x
_atom_site_fract_y
_atom_site_fract_z
_atom_site_U_iso_or_equiv
_atom_site_adp_type
_atom_site_calc_flag
_atom_site_occupancy
_atom_site_type_symbol
C2 0.00441(18) 0.3608(3) 0.9974(5) 0.0484(9) Uani d 1 C
C4 0.06054(18) 0.2272(3) 0.9713(5) 0.0492(9) Uani d 1 C
C5 0.11579(18) 0.2784(3) 0.9573(6) 0.0556(10) Uani d 1 C
C6 0.11397(19) 0.3675(3) 0.9621(6) 0.0621(11) Uani d 1 C
H6 0.1503 0.4013 0.9528 0.074 Uiso calc 1 H
F51 0.17029(12) 0.23387(18) 0.9405(4) 0.0873(9) Uani d 1 F
N1 0.05802(15) 0.4088(2) 0.9810(5) 0.0565(9) Uani d 1 N
H1 0.0511 0.4743 0.9829 0.099(16) Uiso d 1 H
N3 0.00659(14) 0.2704(2) 0.9929(4) 0.0485(8) Uani d 1 N
N41 0.06064(16) 0.1387(2) 0.9610(5) 0.0599(9) Uani d 1 N
H41A 0.1012 0.0969 0.9526 0.072 Uiso d 1 H
H41B 0.0224 0.0992 0.9638 0.072 Uiso d 1 H
O21 -0.04555(12) 0.40249(17) 1.0143(4) 0.0608(8) Uani d 1 O
C7 0.10576(19) 0.1028(3) 0.4789(6) 0.0585(11) Uani d 1 C
C8 0.1684(2) 0.0677(3) 0.4381(8) 0.0725(13) Uani d 1 C
H8 0.1587 0.0751 0.2981 0.087 Uiso calc 1 H
C9 0.2252(2) 0.1230(4) 0.5154(10) 0.103(2) Uani d 1 C
H9A 0.2377 0.1185 0.6551 0.124 Uiso calc 1 H
H9B 0.2121 0.1849 0.4819 0.124 Uiso calc 1 H
C10 0.2869(2) 0.1038(3) 0.4531(9) 0.0709(13) Uani d 1 C
O3 0.09768(17) 0.1881(2) 0.4462(6) 0.1014(13) Uani d 1 O
H3 0.056 0.2134 0.454 0.15(2) Uiso d 1 H
O4 0.06785(15) 0.0565(2) 0.5280(5) 0.0787(10) Uani d 1 O
O5 0.17770(17) -0.02446(19) 0.4659(5) 0.0718(9) Uani d 1 O
H5 0.2097 -0.0312 0.5503 0.18(4) Uiso d 1 H
O6 0.28681(16) 0.0650(3) 0.3061(6) 0.0907(11) Uani d 1 O
O7 0.33977(16) 0.1337(2) 0.5751(5) 0.0850(10) Uani d 1 O
H7 0.3818 0.1288 0.5384 0.13(2) Uiso d 1 H

loop_
_atom_site_aniso_label
_atom_site_aniso_U_11
_atom_site_aniso_U_22
_atom_site_aniso_U_33
_atom_site_aniso_U_12
_atom_site_aniso_U_13
_atom_site_aniso_U_23
C2 0.045(2) 0.046(2) 0.056(2) 0.0010(16) 0.0170(18) 0.0013(17)
C4 0.046(2) 0.049(2) 0.054(2) 0.0032(17) 0.0161(17) -0.0006(18)
C5 0.043(2) 0.052(2) 0.078(3) 0.0051(17) 0.027(2) -0.006(2)
C6 0.047(2) 0.059(3) 0.086(3) -0.0058(19) 0.027(2) -0.004(2)
F51 0.0582(15) 0.0668(17) 0.151(2) 0.0049(12) 0.0519(16) -0.0098(16)
N1 0.0481(18) 0.0436(18) 0.082(2) 0.0001(14) 0.0264(17) -0.0004(16)
N3 0.0428(17) 0.0397(16) 0.065(2) 0.0016(13) 0.0185(15) 0.0011(14)
N41 0.0531(19) 0.0440(19) 0.085(2) 0.0015(15) 0.0240(18) -0.0029(17)
O21 0.0472(15) 0.0471(15) 0.093(2) 0.0030(12) 0.0282(15) -0.0029(14)
C7 0.054(2) 0.047(2) 0.081(3) 0.002(2) 0.030(2) 0.003(2)
C8 0.066(3) 0.045(2) 0.121(4) 0.008(2) 0.051(3) 0.016(2)
C9 0.062(3) 0.068(3) 0.194(6) -0.011(2) 0.061(4) -0.036(4)
C10 0.057(3) 0.044(2) 0.118(4) -0.004(2) 0.037(3) -0.010(3)
O3 0.082(2) 0.054(2) 0.197(4) 0.0179(17) 0.086(3) 0.029(2)
O4 0.0646(18) 0.0533(17) 0.134(3) -0.0013(14) 0.054(2) 0.0037(17)
O5 0.065(2) 0.0509(18) 0.109(2) 0.0027(14) 0.041(2) 0.0066(16)
O6 0.063(2) 0.101(3) 0.113(3) -0.0214(18) 0.032(2) -0.025(2)
O7 0.064(2) 0.092(3) 0.110(3) -0.0189(18) 0.0441(19) -0.026(2)

loop_
_atom_type_symbol
_atom_type_description
_atom_type_scat_dispersion_real
_atom_type_scat_dispersion_imag
_atom_type_scat_source
C C 0.0033 0.0016 'International Tables Vol C Tables 4.2.6.8 and 6.1.1.4'
H H 0 0 'International Tables Vol C Tables 4.2.6.8 and 6.1.1.4'
F F 0.0171 0.0103 'International Tables Vol C Tables 4.2.6.8 and 6.1.1.4'
N N 0.0061 0.0033 'International Tables Vol C Tables 4.2.6.8 and 6.1.1.4'
O O 0.0106 0.006 'International Tables Vol C Tables 4.2.6.8 and 6.1.1.4'

loop_
_geom_angle_atom_site_label_1
_geom_angle_atom_site_label_2
_geom_angle_atom_site_label_3
_geom_angle
O21 C2 N3 122.2(3)
O21 C2 N1 118.8(3)
N3 C2 N1 119.1(3)
N41 C4 N3 119.9(3)
N41 C4 C5 121.3(3)
N3 C4 C5 118.8(3)
C6 C5 F51 121.5(3)
C6 C5 C4 120.4(3)
F51 C5 C4 118.0(4)
C5 C6 N1 119.0(3)
C5 C6 H6 120.5
N1 C6 H6 120.5
C2 N1 C6 121.7(3)
C2 N1 H1 112.8
C6 N1 H1 125.5
C2 N3 C4 121.0(3)
C4 N41 H41A 126.8
C4 N41 H41B 124.9
H41A N41 H41B 108.2
O4 C7 O3 124.4(4)
O4 C7 C8 123.5(4)
O3 C7 C8 112.0(3)
O5 C8 C9 116.7(4)
O5 C8 C7 113.7(3)
C9 C8 C7 113.2(4)
O5 C8 H8 103.7
C9 C8 H8 103.7
C7 C8 H8 103.7
C8 C9 C10 117.4(4)
C8 C9 H9A 107.9
C10 C9 H9A 107.9
C8 C9 H9B 107.9
C10 C9 H9B 107.9
H9A C9 H9B 107.2
O6 C10 O7 123.6(4)
O6 C10 C9 124.9(5)
O7 C10 C9 111.5(5)
C7 O3 H3 116.3
C8 O5 H5 107.3
C10 O7 H7 116.3

loop_
_geom_bond_atom_site_label_1
_geom_bond_atom_site_label_2
_geom_bond_distance
C2 O21 1.251(4)
C2 N3 1.346(5)
C2 N1 1.362(4)
C4 N41 1.317(5)
C4 N3 1.346(4)
C4 C5 1.412(5)
C5 C6 1.324(6)
C5 F51 1.354(4)
C6 N1 1.363(5)
C6 H6 0.93
N1 H1 0.9852
N41 H41A 1.0673
N41 H41B 0.9965
C7 O4 1.181(4)
C7 O3 1.291(5)
C7 C8 1.517(5)
C8 O5 1.390(5)
C8 C9 1.417(6)
C8 H8 0.98
C9 C10 1.514(6)
C9 H9A 0.97
C9 H9B 0.97
C10 O6 1.210(5)
C10 O7 1.274(5)
O3 H3 0.965
O5 H5 0.7677
O7 H7 0.9924

loop_
_geom_torsion_atom_site_label_1
_geom_torsion_atom_site_label_2
_geom_torsion_atom_site_label_3
_geom_torsion_atom_site_label_4
_geom_torsion
N41 C4 C5 C6 177.9(4)
N3 C4 C5 C6 -1.1(6)
N41 C4 C5 F51 -2.6(6)
N3 C4 C5 F51 178.4(3)
F51 C5 C6 N1 -179.4(3)
C4 C5 C6 N1 0.1(6)
O21 C2 N1 C6 -180.0(4)
N3 C2 N1 C6 -0.7(5)
C5 C6 N1 C2 0.8(6)
O21 C2 N3 C4 178.9(3)
N1 C2 N3 C4 -0.4(5)
N41 C4 N3 C2 -177.8(3)
C5 C4 N3 C2 1.2(5)
O4 C7 C8 O5 -0.7(7)
O3 C7 C8 O5 -178.1(4)
O4 C7 C8 C9 -137.0(5)
O3 C7 C8 C9 45.6(6)
O5 C8 C9 C10 55.9(7)
C7 C8 C9 C10 -169.2(4)
C8 C9 C10 O6 22.8(8)
C8 C9 C10 O7 -157.3(5)
